data_4074132
loop_
_publ_author_name
'Guerrero, Antonio'
'Martin, Eddy'
'Hughes, David L.'
'Kaltsoyannis, Nikolas'
'Bochmann, Manfred'

_publ_section_title
;
 Zinc(II) \h1- and \h2-Toluene Complexes:&#x00A0; Structure and Bonding in
 Zn(C6F5)2&#x00B7;(toluene) and Zn(C6F4-2-C6F5)2&#x00B7;(toluene)
;
_journal_issue 14
_journal_name_full Organometallics
_journal_page_first 3311
_journal_paper_doi 10.1021/om060429k
_journal_volume 25
_journal_year 2006
_chemical_formula_moiety 'C31 H8 F18 Zn'
_chemical_formula_structural '[Zn(C6F4-C6F5)2(C7H8)]'
_chemical_formula_sum 'C31 H8 F18 Zn'
_chemical_formula_weight 787.74
_chemical_name_common 'Compound 2'
_chemical_name_systematic
;
 ?
;
_space_group_IT_number 2
_symmetry_cell_setting triclinic
_symmetry_space_group_name_Hall '-P 1'
_symmetry_space_group_name_H-M 'P -1'
_atom_sites_solution_hydrogens geom
_atom_sites_solution_primary direct
_atom_sites_solution_secondary difmap
_audit_creation_method 'SHELXL-97 and CrysAlis RED'
_cell_angle_alpha 78.844(10)
_cell_angle_beta 77.811(10)
_cell_angle_gamma 74.448(10)
_cell_formula_units_Z 2
_cell_length_a 10.5464(12)
_cell_length_b 11.5033(12)
_cell_length_c 12.2157(16)
_cell_measurement_temperature 180(1)
_cell_volume 1380.7(3)
_computing_cell_refinement
;
 CrysAlis RED, Oxford Diffraction Ltd., Version 1.171.27p5 beta 
;
_computing_data_collection
;
 CrysAlis CCD, Oxford Diffraction Ltd., Version 1.171.27p5 beta 
;
_computing_data_reduction
;
 CrysAlis RED, Oxford Diffraction Ltd., Version 1.171.27p5 beta 
;
_computing_molecular_graphics 'ORTEP (Johnson, 1971)'
_computing_publication_material 'SHELXL-97 (Sheldrick, 1997b)'
_computing_structure_refinement 'SHELXL-97 (Sheldrick, 1997b)'
_computing_structure_solution 'SHELXS-97 (Sheldrick, 1997a)'
_diffrn_ambient_temperature 180(1)
_diffrn_detector_area_resol_mean 16.0050
_diffrn_measured_fraction_theta_full 0.995
_diffrn_measured_fraction_theta_max 0.995
_diffrn_measurement_device_type 'Oxford Diffraction Xcalibur 3/CCD'
_diffrn_measurement_method 'Thin slice \f and \w scans'
_diffrn_radiation_monochromator graphite
_diffrn_radiation_source 'Enhance (Mo) X-ray Source'
_diffrn_radiation_type Mo-K\a
_diffrn_radiation_wavelength 0.71073
_diffrn_reflns_av_R_equivalents 0.0640
_diffrn_reflns_av_sigmaI/netI 0.0578
_diffrn_reflns_limit_h_max 12
_diffrn_reflns_limit_h_min -12
_diffrn_reflns_limit_k_max 13
_diffrn_reflns_limit_k_min -13
_diffrn_reflns_limit_l_max 14
_diffrn_reflns_limit_l_min -14
_diffrn_reflns_number 15221
_diffrn_reflns_theta_full 25.00
_diffrn_reflns_theta_max 25.00
_diffrn_reflns_theta_min 3.67
_exptl_absorpt_coefficient_mu 1.035
_exptl_absorpt_correction_T_max 1.011
_exptl_absorpt_correction_T_min 0.986
_exptl_absorpt_correction_type multi-scan
_exptl_absorpt_process_details 'SADABS V2.10 (Sheldrick, G.M., 2003)'
_exptl_crystal_colour colourless
_exptl_crystal_density_diffrn 1.895
_exptl_crystal_density_method 'not measured'
_exptl_crystal_description plates
_exptl_crystal_F_000 772
_exptl_crystal_size_max 0.33
_exptl_crystal_size_mid 0.22
_exptl_crystal_size_min 0.14
_refine_diff_density_max 0.697
_refine_diff_density_min -0.535
_refine_diff_density_rms 0.072
_refine_ls_extinction_method none
_refine_ls_goodness_of_fit_ref 0.933
_refine_ls_hydrogen_treatment constr
_refine_ls_matrix_type full
_refine_ls_number_parameters 451
_refine_ls_number_reflns 4846
_refine_ls_number_restraints 0
_refine_ls_restrained_S_all 0.933
_refine_ls_R_factor_all 0.0552
_refine_ls_R_factor_gt 0.0374
_refine_ls_shift/su_max 0.001
_refine_ls_shift/su_mean 0.000
_refine_ls_structure_factor_coef Fsqd
_refine_ls_weighting_details 'calc w=1/[\s^2^(Fo^2^)+(0.0536P)^2^+0.0000P] where P=(Fo^2^+2Fc^2^)/3'
_refine_ls_weighting_scheme calc
_refine_ls_wR_factor_gt 0.0861
_refine_ls_wR_factor_ref 0.0908
_reflns_number_gt 3623
_reflns_number_total 4846
_reflns_threshold_expression I>2sigma(I)
_cod_data_source_file om060429krom20060517_111121.cif
_cod_data_source_block ag5a
_cod_original_sg_symbol_H-M 'P-1  (no. 2)'
_cod_database_code 4074132

loop_
_symmetry_equiv_pos_as_xyz
'x, y, z'
'-x, -y, -z'

loop_
_atom_site_label
_atom_site_type_symbol
_atom_site_fract_x
_atom_site_fract_y
_atom_site_fract_z
_atom_site_U_iso_or_equiv
_atom_site_adp_type
_atom_site_occupancy
_atom_site_symmetry_multiplicity
_atom_site_calc_flag
_atom_site_refinement_flags
Zn Zn 0.72579(3) 0.30582(3) 0.37492(3) 0.03497(12) Uani 1 1 d .
C1A C 0.6130(3) 0.2633(2) 0.2886(2) 0.0318(6) Uani 1 1 d .
C2A C 0.6088(3) 0.3057(2) 0.1738(2) 0.0309(6) Uani 1 1 d .
C3A C 0.5200(3) 0.2751(3) 0.1225(2) 0.0376(7) Uani 1 1 d .
F3A F 0.51517(18) 0.31508(17) 0.01167(14) 0.0523(5) Uani 1 1 d .
C4A C 0.4330(3) 0.2063(3) 0.1812(3) 0.0432(8) Uani 1 1 d .
F4A F 0.34444(19) 0.18115(18) 0.13068(18) 0.0632(6) Uani 1 1 d .
C5A C 0.4363(3) 0.1635(3) 0.2935(3) 0.0406(7) Uani 1 1 d .
F5A F 0.35322(19) 0.09431(17) 0.35163(17) 0.0573(5) Uani 1 1 d .
C6A C 0.5256(3) 0.1932(3) 0.3443(2) 0.0357(7) Uani 1 1 d .
F6A F 0.52543(18) 0.14815(16) 0.45542(14) 0.0483(4) Uani 1 1 d .
C7A C 0.6952(3) 0.3853(2) 0.1051(2) 0.0302(6) Uani 1 1 d .
C8A C 0.6828(3) 0.5009(3) 0.1273(2) 0.0361(7) Uani 1 1 d .
F8A F 0.59295(18) 0.54164(15) 0.21468(15) 0.0488(4) Uani 1 1 d .
C9A C 0.7574(3) 0.5782(3) 0.0612(3) 0.0394(7) Uani 1 1 d .
F9A F 0.7414(2) 0.68976(15) 0.08618(16) 0.0558(5) Uani 1 1 d .
C10A C 0.8475(3) 0.5400(3) -0.0306(3) 0.0422(8) Uani 1 1 d .
F10A F 0.91974(19) 0.61448(18) -0.09665(16) 0.0589(5) Uani 1 1 d .
C11A C 0.8643(3) 0.4245(3) -0.0541(2) 0.0428(7) Uani 1 1 d .
F11A F 0.95646(18) 0.38511(19) -0.14096(15) 0.0607(5) Uani 1 1 d .
C12A C 0.7892(3) 0.3490(3) 0.0133(2) 0.0359(7) Uani 1 1 d .
F12A F 0.80778(18) 0.23670(16) -0.01148(14) 0.0498(5) Uani 1 1 d .
C1B C 0.7658(3) 0.4112(2) 0.4635(2) 0.0309(6) Uani 1 1 d .
C2B C 0.7317(3) 0.4021(2) 0.5818(2) 0.0290(6) Uani 1 1 d .
C3B C 0.7561(3) 0.4857(3) 0.6366(2) 0.0355(7) Uani 1 1 d .
F3B F 0.71852(18) 0.48172(16) 0.74985(14) 0.0482(4) Uani 1 1 d .
C4B C 0.8158(3) 0.5774(3) 0.5792(3) 0.0399(7) Uani 1 1 d .
F4B F 0.84008(19) 0.65614(16) 0.63468(18) 0.0579(5) Uani 1 1 d .
C5B C 0.8521(3) 0.5864(3) 0.4637(3) 0.0401(7) Uani 1 1 d .
F5B F 0.91136(18) 0.67468(16) 0.40646(17) 0.0566(5) Uani 1 1 d .
C6B C 0.8248(3) 0.5042(3) 0.4098(2) 0.0354(6) Uani 1 1 d .
F6B F 0.85962(18) 0.51632(17) 0.29538(14) 0.0540(5) Uani 1 1 d .
C7B C 0.6676(3) 0.3043(2) 0.6498(2) 0.0298(6) Uani 1 1 d .
C8B C 0.5449(3) 0.2933(2) 0.6332(2) 0.0313(6) Uani 1 1 d .
F8B F 0.48485(15) 0.37002(15) 0.55207(14) 0.0418(4) Uani 1 1 d .
C9B C 0.4808(3) 0.2098(3) 0.7004(2) 0.0371(7) Uani 1 1 d .
F9B F 0.36079(17) 0.20512(17) 0.68311(16) 0.0519(5) Uani 1 1 d .
C10B C 0.5354(3) 0.1345(3) 0.7876(3) 0.0415(7) Uani 1 1 d .
F10B F 0.47123(19) 0.05533(16) 0.85574(16) 0.0577(5) Uani 1 1 d .
C11B C 0.6598(3) 0.1395(3) 0.8045(2) 0.0418(7) Uani 1 1 d .
F11B F 0.7150(2) 0.06413(17) 0.88875(16) 0.0620(5) Uani 1 1 d .
C12B C 0.7223(3) 0.2231(3) 0.7365(2) 0.0361(7) Uani 1 1 d .
F12B F 0.84281(17) 0.22628(16) 0.75331(15) 0.0475(4) Uani 1 1 d .
C21 C 0.8901(3) 0.0186(3) 0.2461(3) 0.0433(7) Uani 1 1 d .
C22 C 0.8312(3) -0.0057(3) 0.3576(3) 0.0482(8) Uani 1 1 d .
H22 H 0.7778 -0.0615 0.3775 0.058 Uiso 1 1 calc R
C23 C 0.8505(3) 0.0518(3) 0.4398(3) 0.0532(9) Uani 1 1 d .
H23 H 0.8114 0.0336 0.5148 0.064 Uiso 1 1 calc R
C24 C 0.9277(3) 0.1360(3) 0.4108(3) 0.0530(9) Uani 1 1 d .
H24 H 0.9417 0.1742 0.4662 0.064 Uiso 1 1 calc R
C25 C 0.9841(3) 0.1638(3) 0.2993(3) 0.0512(9) Uani 1 1 d .
H25 H 1.0348 0.2218 0.2790 0.061 Uiso 1 1 calc R
C26 C 0.9649(3) 0.1053(3) 0.2183(3) 0.0483(8) Uani 1 1 d .
H26 H 1.0031 0.1244 0.1432 0.058 Uiso 1 1 calc R
C27 C 0.8704(4) -0.0455(3) 0.1577(3) 0.0622(10) Uani 1 1 d .
H27A H 0.9180 -0.0177 0.0855 0.093 Uiso 0.50 1 calc PR
H27B H 0.7769 -0.0280 0.1541 0.093 Uiso 0.50 1 calc PR
H27C H 0.9035 -0.1318 0.1767 0.093 Uiso 0.50 1 calc PR
H27D H 0.8143 -0.1006 0.1921 0.093 Uiso 0.50 1 calc PR
H27E H 0.9553 -0.0904 0.1235 0.093 Uiso 0.50 1 calc PR
H27F H 0.8288 0.0135 0.1008 0.093 Uiso 0.50 1 calc PR

loop_
_atom_site_aniso_label
_atom_site_aniso_U_11
_atom_site_aniso_U_22
_atom_site_aniso_U_33
_atom_site_aniso_U_23
_atom_site_aniso_U_13
_atom_site_aniso_U_12
Zn 0.0432(2) 0.0443(2) 0.02095(17) -0.00444(13) -0.00530(14) -0.01663(16)
C1A 0.0338(15) 0.0346(14) 0.0275(14) -0.0090(12) -0.0049(12) -0.0060(13)
C2A 0.0304(14) 0.0329(14) 0.0284(15) -0.0096(12) -0.0061(12) -0.0013(12)
C3A 0.0426(17) 0.0425(16) 0.0288(15) -0.0051(13) -0.0156(14) -0.0047(14)
F3A 0.0583(11) 0.0686(12) 0.0355(10) -0.0026(9) -0.0233(9) -0.0156(10)
C4A 0.0383(17) 0.0454(18) 0.052(2) -0.0131(15) -0.0190(15) -0.0072(15)
F4A 0.0610(12) 0.0687(12) 0.0762(15) -0.0087(11) -0.0363(11) -0.0252(10)
C5A 0.0367(16) 0.0374(16) 0.0487(19) -0.0082(14) -0.0020(14) -0.0130(14)
F5A 0.0548(11) 0.0559(11) 0.0675(13) -0.0054(10) -0.0052(10) -0.0304(10)
C6A 0.0404(17) 0.0370(15) 0.0301(15) -0.0084(12) -0.0042(13) -0.0088(14)
F6A 0.0621(12) 0.0558(11) 0.0296(9) -0.0011(8) -0.0008(8) -0.0274(10)
C7A 0.0293(14) 0.0375(15) 0.0227(14) -0.0034(11) -0.0075(11) -0.0043(12)
C8A 0.0343(16) 0.0447(17) 0.0261(15) -0.0054(13) -0.0040(13) -0.0044(14)
F8A 0.0546(11) 0.0427(10) 0.0426(10) -0.0170(8) 0.0090(9) -0.0060(9)
C9A 0.0461(18) 0.0392(17) 0.0360(17) 0.0000(13) -0.0165(15) -0.0119(15)
F9A 0.0698(13) 0.0413(10) 0.0582(12) -0.0026(9) -0.0139(10) -0.0172(10)
C10A 0.0383(17) 0.058(2) 0.0331(17) 0.0088(15) -0.0127(14) -0.0211(16)
F10A 0.0568(12) 0.0745(13) 0.0483(11) 0.0135(10) -0.0102(9) -0.0352(11)
C11A 0.0365(17) 0.067(2) 0.0251(15) -0.0092(15) -0.0011(13) -0.0131(16)
F11A 0.0490(11) 0.0903(14) 0.0402(11) -0.0182(10) 0.0148(9) -0.0231(11)
C12A 0.0374(16) 0.0464(17) 0.0259(15) -0.0088(13) -0.0084(13) -0.0083(14)
F12A 0.0569(11) 0.0550(11) 0.0383(10) -0.0222(8) 0.0031(9) -0.0125(9)
C1B 0.0227(13) 0.0379(15) 0.0305(15) -0.0052(12) -0.0047(12) -0.0042(12)
C2B 0.0243(14) 0.0346(14) 0.0290(14) -0.0074(12) -0.0070(12) -0.0043(12)
C3B 0.0317(15) 0.0441(16) 0.0308(16) -0.0112(13) -0.0081(12) -0.0030(14)
F3B 0.0560(11) 0.0600(11) 0.0342(9) -0.0229(8) -0.0063(8) -0.0126(9)
C4B 0.0303(16) 0.0398(16) 0.055(2) -0.0181(15) -0.0114(15) -0.0070(14)
F4B 0.0559(12) 0.0519(11) 0.0801(14) -0.0301(10) -0.0168(10) -0.0183(10)
C5B 0.0273(15) 0.0370(16) 0.057(2) -0.0022(14) -0.0090(14) -0.0104(13)
F5B 0.0526(11) 0.0488(10) 0.0722(13) 0.0031(9) -0.0093(10) -0.0278(10)
C6B 0.0317(15) 0.0442(17) 0.0294(15) -0.0031(13) -0.0053(12) -0.0091(14)
F6B 0.0592(12) 0.0706(12) 0.0334(10) 0.0027(9) 0.0017(9) -0.0321(10)
C7B 0.0323(15) 0.0364(15) 0.0212(13) -0.0113(11) -0.0004(11) -0.0071(13)
C8B 0.0307(15) 0.0347(15) 0.0280(14) -0.0082(12) -0.0040(12) -0.0047(13)
F8B 0.0357(9) 0.0484(10) 0.0410(10) 0.0010(8) -0.0135(8) -0.0093(8)
C9B 0.0338(16) 0.0420(16) 0.0384(17) -0.0138(14) -0.0024(13) -0.0112(14)
F9B 0.0405(10) 0.0634(12) 0.0571(12) -0.0068(9) -0.0045(9) -0.0254(9)
C10B 0.055(2) 0.0360(16) 0.0352(17) -0.0080(13) 0.0033(15) -0.0201(15)
F10B 0.0693(13) 0.0519(11) 0.0519(12) 0.0036(9) -0.0008(10) -0.0298(10)
C11B 0.058(2) 0.0381(16) 0.0306(16) -0.0013(13) -0.0114(15) -0.0124(15)
F11B 0.0845(14) 0.0555(11) 0.0475(12) 0.0140(9) -0.0287(11) -0.0209(11)
C12B 0.0393(17) 0.0412(16) 0.0304(15) -0.0095(13) -0.0085(13) -0.0090(14)
F12B 0.0463(10) 0.0579(11) 0.0423(10) -0.0008(8) -0.0208(8) -0.0133(9)
C21 0.0357(17) 0.0386(16) 0.054(2) -0.0090(15) -0.0067(15) -0.0043(14)
C22 0.0439(19) 0.0380(17) 0.058(2) 0.0020(15) -0.0084(16) -0.0085(15)
C23 0.057(2) 0.0473(19) 0.047(2) 0.0039(16) -0.0143(17) -0.0015(18)
C24 0.059(2) 0.0421(18) 0.060(2) -0.0075(16) -0.0293(19) -0.0004(17)
C25 0.0445(19) 0.0437(18) 0.071(3) -0.0041(17) -0.0180(18) -0.0161(16)
C26 0.0409(18) 0.0493(19) 0.051(2) -0.0054(15) -0.0022(15) -0.0106(16)
C27 0.061(2) 0.061(2) 0.069(3) -0.0226(19) -0.0087(19) -0.0140(19)

loop_
_atom_type_symbol
_atom_type_description
_atom_type_scat_dispersion_real
_atom_type_scat_dispersion_imag
_atom_type_scat_source
C C 0.0033 0.0016 'International Tables Vol C Tables 4.2.6.8 and 6.1.1.4'
H H 0.0000 0.0000 'International Tables Vol C Tables 4.2.6.8 and 6.1.1.4'
F F 0.0171 0.0103 'International Tables Vol C Tables 4.2.6.8 and 6.1.1.4'
Zn Zn 0.2839 1.4301 'International Tables Vol C Tables 4.2.6.8 and 6.1.1.4'

loop_
_geom_angle_atom_site_label_1
_geom_angle_atom_site_label_2
_geom_angle_atom_site_label_3
_geom_angle
C1B Zn C1A 153.26(11)
C1B Zn C24 93.55(11)
C1A Zn C24 112.96(11)
C6A C1A C2A 116.9(2)
C6A C1A Zn 118.7(2)
C2A C1A Zn 124.3(2)
C3A C2A C1A 119.5(3)
C3A C2A C7A 118.4(2)
C1A C2A C7A 122.1(2)
F3A C3A C4A 117.9(2)
F3A C3A C2A 120.2(3)
C4A C3A C2A 121.9(3)
F4A C4A C5A 119.7(3)
F4A C4A C3A 121.0(3)
C5A C4A C3A 119.3(2)
F5A C5A C4A 119.9(3)
F5A C5A C6A 121.4(3)
C4A C5A C6A 118.7(3)
F6A C6A C1A 119.8(2)
F6A C6A C5A 116.5(3)
C1A C6A C5A 123.7(3)
C8A C7A C12A 116.4(3)
C8A C7A C2A 121.7(2)
C12A C7A C2A 121.9(2)
F8A C8A C9A 118.2(3)
F8A C8A C7A 119.2(2)
C9A C8A C7A 122.5(3)
F9A C9A C10A 120.4(3)
F9A C9A C8A 120.2(3)
C10A C9A C8A 119.4(3)
F10A C10A C9A 120.2(3)
F10A C10A C11A 120.0(3)
C9A C10A C11A 119.7(3)
F11A C11A C12A 120.4(3)
F11A C11A C10A 119.8(3)
C12A C11A C10A 119.8(3)
F12A C12A C11A 118.6(3)
F12A C12A C7A 119.3(3)
C11A C12A C7A 122.2(3)
C6B C1B C2B 116.4(2)
C6B C1B Zn 119.8(2)
C2B C1B Zn 123.7(2)
C3B C2B C1B 119.6(2)
C3B C2B C7B 119.0(2)
C1B C2B C7B 121.4(2)
F3B C3B C4B 117.5(2)
F3B C3B C2B 120.5(3)
C4B C3B C2B 122.0(3)
F4B C4B C5B 120.1(3)
F4B C4B C3B 120.7(3)
C5B C4B C3B 119.2(3)
F5B C5B C6B 121.6(3)
F5B C5B C4B 120.0(3)
C6B C5B C4B 118.3(3)
F6B C6B C1B 118.3(2)
F6B C6B C5B 117.3(2)
C1B C6B C5B 124.4(3)
C12B C7B C8B 115.9(2)
C12B C7B C2B 122.4(2)
C8B C7B C2B 121.6(2)
F8B C8B C9B 118.6(2)
F8B C8B C7B 119.3(2)
C9B C8B C7B 122.0(2)
F9B C9B C10B 119.8(3)
F9B C9B C8B 119.8(3)
C10B C9B C8B 120.3(2)
F10B C10B C9B 120.6(3)
F10B C10B C11B 120.0(3)
C9B C10B C11B 119.4(3)
F11B C11B C12B 121.0(3)
F11B C11B C10B 119.6(3)
C12B C11B C10B 119.4(3)
F12B C12B C11B 118.7(2)
F12B C12B C7B 118.4(2)
C11B C12B C7B 122.9(2)
C26 C21 C22 118.3(3)
C26 C21 C27 121.1(3)
C22 C21 C27 120.6(3)
C23 C22 C21 120.9(3)
C23 C22 H22 119.5
C21 C22 H22 119.5
C24 C23 C22 119.9(3)
C24 C23 H23 120.0
C22 C23 H23 120.0
C23 C24 C25 119.8(3)
C23 C24 Zn 90.9(2)
C25 C24 Zn 88.4(2)
C23 C24 H24 120.1
C25 C24 H24 120.1
Zn C24 H24 90.7
C26 C25 C24 119.7(3)
C26 C25 H25 120.2
C24 C25 H25 120.2
C25 C26 C21 121.4(3)
C25 C26 H26 119.3
C21 C26 H26 119.3
C21 C27 H27A 109.5
C21 C27 H27B 109.5
H27A C27 H27B 109.5
C21 C27 H27C 109.5
H27A C27 H27C 109.5
H27B C27 H27C 109.5
C21 C27 H27D 109.5
H27A C27 H27D 141.1
H27B C27 H27D 56.3
H27C C27 H27D 56.3
C21 C27 H27E 109.5
H27A C27 H27E 56.3
H27B C27 H27E 141.1
H27C C27 H27E 56.3
H27D C27 H27E 109.5
C21 C27 H27F 109.5
H27A C27 H27F 56.3
H27B C27 H27F 56.3
H27C C27 H27F 141.1
H27D C27 H27F 109.5
H27E C27 H27F 109.5

loop_
_geom_bond_atom_site_label_1
_geom_bond_atom_site_label_2
_geom_bond_distance
Zn C1B 1.949(3)
Zn C1A 1.951(3)
Zn C24 2.524(3)
C1A C6A 1.373(4)
C1A C2A 1.398(4)
C2A C3A 1.380(4)
C2A C7A 1.483(4)
C3A F3A 1.350(3)
C3A C4A 1.369(4)
C4A F4A 1.340(3)
C4A C5A 1.369(4)
C5A F5A 1.341(3)
C5A C6A 1.374(4)
C6A F6A 1.356(3)
C7A C8A 1.375(4)
C7A C12A 1.381(4)
C8A F8A 1.336(3)
C8A C9A 1.375(4)
C9A F9A 1.335(3)
C9A C10A 1.367(4)
C10A F10A 1.338(3)
C10A C11A 1.371(4)
C11A F11A 1.338(3)
C11A C12A 1.370(4)
C12A F12A 1.337(3)
C1B C6B 1.369(4)
C1B C2B 1.404(4)
C2B C3B 1.376(4)
C2B C7B 1.490(4)
C3B F3B 1.352(3)
C3B C4B 1.373(4)
C4B F4B 1.335(3)
C4B C5B 1.373(4)
C5B F5B 1.338(3)
C5B C6B 1.371(4)
C6B F6B 1.357(3)
C7B C12B 1.383(4)
C7B C8B 1.393(4)
C8B F8B 1.337(3)
C8B C9B 1.365(4)
C9B F9B 1.342(3)
C9B C10B 1.361(4)
C10B F10B 1.334(3)
C10B C11B 1.387(4)
C11B F11B 1.337(3)
C11B C12B 1.359(4)
C12B F12B 1.341(3)
C21 C26 1.382(4)
C21 C22 1.382(5)
C21 C27 1.496(4)
C22 C23 1.379(5)
C22 H22 0.9300
C23 C24 1.377(5)
C23 H23 0.9300
C24 C25 1.379(5)
C24 H24 0.9300
C25 C26 1.374(5)
C25 H25 0.9300
C26 H26 0.9300
C27 H27A 0.9600
C27 H27B 0.9600
C27 H27C 0.9600
C27 H27D 0.9600
C27 H27E 0.9600
C27 H27F 0.9600

loop_
_geom_torsion_atom_site_label_1
_geom_torsion_atom_site_label_2
_geom_torsion_atom_site_label_3
_geom_torsion_atom_site_label_4
_geom_torsion
C1B Zn C1A C6A -91.9(3)
C24 Zn C1A C6A 80.2(2)
C1B Zn C1A C2A 84.0(3)
C24 Zn C1A C2A -104.0(2)
C6A C1A C2A C3A -0.6(4)
Zn C1A C2A C3A -176.6(2)
C6A C1A C2A C7A 178.1(2)
Zn C1A C2A C7A 2.2(4)
C1A C2A C3A F3A -179.8(2)
C7A C2A C3A F3A 1.4(4)
C1A C2A C3A C4A 1.6(4)
C7A C2A C3A C4A -177.2(3)
F3A C3A C4A F4A -1.0(4)
C2A C3A C4A F4A 177.6(3)
F3A C3A C4A C5A 179.4(3)
C2A C3A C4A C5A -1.9(5)
F4A C4A C5A F5A 1.6(4)
C3A C4A C5A F5A -178.9(3)
F4A C4A C5A C6A -178.3(3)
C3A C4A C5A C6A 1.3(4)
C2A C1A C6A F6A 179.4(2)
Zn C1A C6A F6A -4.5(4)
C2A C1A C6A C5A 0.1(4)
Zn C1A C6A C5A 176.2(2)
F5A C5A C6A F6A 0.4(4)
C4A C5A C6A F6A -179.7(3)
F5A C5A C6A C1A 179.8(3)
C4A C5A C6A C1A -0.4(5)
C3A C2A C7A C8A 114.1(3)
C1A C2A C7A C8A -64.7(4)
C3A C2A C7A C12A -63.7(4)
C1A C2A C7A C12A 117.5(3)
C12A C7A C8A F8A 179.6(2)
C2A C7A C8A F8A 1.7(4)
C12A C7A C8A C9A 1.3(4)
C2A C7A C8A C9A -176.7(2)
F8A C8A C9A F9A 1.5(4)
C7A C8A C9A F9A 179.9(2)
F8A C8A C9A C10A -178.2(2)
C7A C8A C9A C10A 0.1(4)
F9A C9A C10A F10A -0.5(4)
C8A C9A C10A F10A 179.2(2)
F9A C9A C10A C11A 178.9(3)
C8A C9A C10A C11A -1.4(4)
F10A C10A C11A F11A 2.3(4)
C9A C10A C11A F11A -177.2(3)
F10A C10A C11A C12A -179.4(2)
C9A C10A C11A C12A 1.1(4)
F11A C11A C12A F12A -1.7(4)
C10A C11A C12A F12A -179.9(2)
F11A C11A C12A C7A 178.6(2)
C10A C11A C12A C7A 0.4(4)
C8A C7A C12A F12A 178.8(2)
C2A C7A C12A F12A -3.3(4)
C8A C7A C12A C11A -1.5(4)
C2A C7A C12A C11A 176.4(2)
C1A Zn C1B C6B -86.5(3)
C24 Zn C1B C6B 100.8(2)
C1A Zn C1B C2B 90.2(3)
C24 Zn C1B C2B -82.5(2)
C6B C1B C2B C3B 1.2(4)
Zn C1B C2B C3B -175.65(19)
C6B C1B C2B C7B -179.7(2)
Zn C1B C2B C7B 3.4(4)
C1B C2B C3B F3B 177.0(2)
C7B C2B C3B F3B -2.1(4)
C1B C2B C3B C4B -1.4(4)
C7B C2B C3B C4B 179.5(3)
F3B C3B C4B F4B 2.6(4)
C2B C3B C4B F4B -178.9(2)
F3B C3B C4B C5B -178.3(3)
C2B C3B C4B C5B 0.2(4)
F4B C4B C5B F5B -0.4(4)
C3B C4B C5B F5B -179.5(2)
F4B C4B C5B C6B -179.7(2)
C3B C4B C5B C6B 1.2(4)
C2B C1B C6B F6B 179.9(2)
Zn C1B C6B F6B -3.1(3)
C2B C1B C6B C5B 0.2(4)
Zn C1B C6B C5B 177.2(2)
F5B C5B C6B F6B -0.4(4)
C4B C5B C6B F6B 178.9(3)
F5B C5B C6B C1B 179.3(3)
C4B C5B C6B C1B -1.4(4)
C3B C2B C7B C12B -57.7(4)
C1B C2B C7B C12B 123.2(3)
C3B C2B C7B C8B 119.0(3)
C1B C2B C7B C8B -60.0(4)
C12B C7B C8B F8B 178.9(2)
C2B C7B C8B F8B 2.0(4)
C12B C7B C8B C9B 1.7(4)
C2B C7B C8B C9B -175.2(3)
F8B C8B C9B F9B 0.8(4)
C7B C8B C9B F9B 178.0(2)
F8B C8B C9B C10B -176.5(3)
C7B C8B C9B C10B 0.7(4)
F9B C9B C10B F10B 0.6(4)
C8B C9B C10B F10B 177.9(3)
F9B C9B C10B C11B 179.7(3)
C8B C9B C10B C11B -3.0(4)
F10B C10B C11B F11B 0.4(4)
C9B C10B C11B F11B -178.7(3)
F10B C10B C11B C12B -178.0(3)
C9B C10B C11B C12B 2.9(5)
F11B C11B C12B F12B 2.1(4)
C10B C11B C12B F12B -179.5(3)
F11B C11B C12B C7B -178.7(3)
C10B C11B C12B C7B -0.3(5)
C8B C7B C12B F12B 177.3(2)
C2B C7B C12B F12B -5.8(4)
C8B C7B C12B C11B -1.9(4)
C2B C7B C12B C11B 175.0(3)
C26 C21 C22 C23 -2.4(5)
C27 C21 C22 C23 179.1(3)
C21 C22 C23 C24 1.0(5)
C22 C23 C24 C25 0.8(5)
C22 C23 C24 Zn 89.5(3)
C1B Zn C24 C23 131.7(2)
C1A Zn C24 C23 -44.7(3)
C1B Zn C24 C25 -108.5(2)
C1A Zn C24 C25 75.1(2)
C23 C24 C25 C26 -1.3(5)
Zn C24 C25 C26 -91.4(3)
C24 C25 C26 C21 -0.1(5)
C22 C21 C26 C25 1.9(5)
C27 C21 C26 C25 -179.6(3)
